data_4514841
loop_
_publ_author_name
'Kim, Jeongho'
'Shin, Minkyeong'
'Cho, Seung Hwan'

_publ_section_title
;
 Copper-Catalyzed Diastereoselective and Enantioselective Addition of
 1,1-Diborylalkanes to Cyclic Ketimines and \a-Imino Esters
;
_journal_issue 9
_journal_name_full 'ACS Catalysis'
_journal_page_first 8503
_journal_paper_doi 10.1021/acscatal.9b02931
_journal_volume 9
_journal_year 2019
_chemical_absolute_configuration syn
_chemical_formula_sum 'C23 H36 B F3 N2 O6 S'
_chemical_formula_weight 536.41
_space_group_crystal_system orthorhombic
_space_group_IT_number 19
_space_group_name_Hall 'P 2ac 2ab'
_space_group_name_H-M_alt 'P 21 21 21'
_symmetry_space_group_name_Hall 'P 2ac 2ab'
_symmetry_space_group_name_H-M 'P 21 21 21'
_atom_sites_solution_hydrogens mixed
_audit_creation_method SHELXL-2018/3
_cell_angle_alpha 90
_cell_angle_beta 90
_cell_angle_gamma 90
_cell_formula_units_Z 4
_cell_length_a 9.2674(5)
_cell_length_b 10.7476(7)
_cell_length_c 28.5667(16)
_cell_measurement_reflns_used 9984
_cell_measurement_temperature 173(2)
_cell_measurement_theta_max 28.31
_cell_measurement_theta_min 2.99
_cell_volume 2845.3(3)
_computing_cell_refinement 'Bruker APEXIII'
_computing_data_collection 'Bruker APEXIII'
_computing_data_reduction 'Bruker SAINT'
_computing_molecular_graphics ORTEP
_computing_publication_material CIFTAB
_computing_structure_refinement SHELXL
_computing_structure_solution SHELXS
_diffrn_ambient_temperature 173(2)
_diffrn_measured_fraction_theta_full 0.994
_diffrn_measured_fraction_theta_max 0.996
_diffrn_measurement_device_type 'Photon 100 CMOS detector'
_diffrn_measurement_method 'phi and omega scans'
_diffrn_radiation_type MoK\a
_diffrn_radiation_wavelength 0.71073
_diffrn_reflns_av_R_equivalents 0.0477
_diffrn_reflns_av_unetI/netI 0.0620
_diffrn_reflns_Laue_measured_fraction_full 0.994
_diffrn_reflns_Laue_measured_fraction_max 0.996
_diffrn_reflns_limit_h_max 12
_diffrn_reflns_limit_h_min -11
_diffrn_reflns_limit_k_max 11
_diffrn_reflns_limit_k_min -14
_diffrn_reflns_limit_l_max 37
_diffrn_reflns_limit_l_min -35
_diffrn_reflns_number 18760
_diffrn_reflns_point_group_measured_fraction_full 0.995
_diffrn_reflns_point_group_measured_fraction_max 0.995
_diffrn_reflns_theta_full 25.242
_diffrn_reflns_theta_max 28.000
_diffrn_reflns_theta_min 3.234
_diffrn_source 'fine-focus sealed tube'
_exptl_absorpt_coefficient_mu 0.171
_exptl_absorpt_correction_T_max 0.7457
_exptl_absorpt_correction_T_min 0.6905
_exptl_absorpt_correction_type multi-scan
_exptl_absorpt_process_details SADABS
_exptl_crystal_colour colourless
_exptl_crystal_density_diffrn 1.252
_exptl_crystal_description plate
_exptl_crystal_F_000 1136
_exptl_crystal_size_max 0.302
_exptl_crystal_size_mid 0.226
_exptl_crystal_size_min 0.098
_refine_diff_density_max 0.218
_refine_diff_density_min -0.347
_refine_diff_density_rms 0.047
_refine_ls_abs_structure_details
;
 Flack x determined using 1783 quotients [(I+)-(I-)]/[(I+)+(I-)]
 (Parsons, Flack and Wagner, Acta Cryst. B69 (2013) 249-259).
;
_refine_ls_abs_structure_Flack 0.04(4)
_refine_ls_extinction_method none
_refine_ls_goodness_of_fit_ref 1.041
_refine_ls_hydrogen_treatment mixed
_refine_ls_matrix_type full
_refine_ls_number_parameters 369
_refine_ls_number_reflns 6845
_refine_ls_number_restraints 420
_refine_ls_restrained_S_all 1.051
_refine_ls_R_factor_all 0.0816
_refine_ls_R_factor_gt 0.0493
_refine_ls_shift/su_max 0.001
_refine_ls_shift/su_mean 0.000
_refine_ls_structure_factor_coef Fsqd
_refine_ls_weighting_details 'w=1/[\s^2^(Fo^2^)+(0.0472P)^2^+0.4695P] where P=(Fo^2^+2Fc^2^)/3'
_refine_ls_weighting_scheme calc
_refine_ls_wR_factor_gt 0.0983
_refine_ls_wR_factor_ref 0.1112
_reflns_Friedel_coverage 0.771
_reflns_Friedel_fraction_full 0.996
_reflns_Friedel_fraction_max 0.995
_reflns_number_gt 5137
_reflns_number_total 6845
_reflns_threshold_expression 'I > 2\s(I)'
_cod_data_source_file cs9b02931_si_004.cif
_cod_data_source_block A094O_019
_cod_depositor_comments
;
The following automatic conversions were performed:

'_exptl_absorpt_correction_type' value 'MULTI-SCAN' changed to
'multi-scan' according to
/home/data/users/saulius/crontab/automatic-downloads/current/ACS/lib/dictionaries/cif_core.dic
dictionary named 'cif_core.dic' version 2.4.2 from 2011-04-26.

Automatic conversion script
Id: cif_fix_values 4973 2017-02-22 13:04:09Z antanas 
;
_cod_database_code 4514841
_shelx_shelxl_version_number 2018/3
_shelx_space_group_comment
;
The symmetry employed for this shelxl refinement is uniquely defined
by the following loop, which should always be used as a source of
symmetry information in preference to the above space-group names.
They are only intended as comments.
;
_shelx_estimated_absorpt_t_min 0.950
_shelx_estimated_absorpt_t_max 0.983

loop_
_space_group_symop_operation_xyz
'x, y, z'
'-x+1/2, -y, z+1/2'
'-x, y+1/2, -z+1/2'
'x+1/2, -y+1/2, -z'

loop_
_atom_site_label
_atom_site_type_symbol
_atom_site_fract_x
_atom_site_fract_y
_atom_site_fract_z
_atom_site_U_iso_or_equiv
_atom_site_adp_type
_atom_site_occupancy
_atom_site_site_symmetry_order
_atom_site_calc_flag
_atom_site_refinement_flags_posn
_atom_site_refinement_flags_adp
_atom_site_refinement_flags_occupancy
_atom_site_disorder_assembly
_atom_site_disorder_group
C1 C 0.6363(3) 0.9253(3) 0.67310(9) 0.0256(6) Uani 1 1 d . U . . .
C2 C 0.5755(3) 1.0265(3) 0.64051(9) 0.0294(6) Uani 1 1 d . U . . .
C3 C 0.6607(4) 1.0749(3) 0.60498(12) 0.0458(8) Uani 1 1 d . U . . .
H3 H 0.758464 1.049323 0.602112 0.055 Uiso 1 1 calc R U . . .
C4 C 0.6038(4) 1.1610(4) 0.57344(12) 0.0551(10) Uani 1 1 d . U . . .
H4 H 0.662548 1.192702 0.548931 0.066 Uiso 1 1 calc R U . . .
C5 C 0.4644(4) 1.1998(3) 0.57761(12) 0.0478(9) Uani 1 1 d . U . . .
C6 C 0.3799(4) 1.1543(4) 0.61298(12) 0.0494(9) Uani 1 1 d . U . . .
H6 H 0.283070 1.182176 0.616055 0.059 Uiso 1 1 calc R U . . .
C7 C 0.4344(4) 1.0678(3) 0.64434(11) 0.0394(7) Uani 1 1 d . U . . .
H7 H 0.374574 1.036619 0.668654 0.047 Uiso 1 1 calc R U . . .
C8 C 0.4053(6) 1.2931(5) 0.54354(15) 0.0728(13) Uani 1 1 d . U . . .
F1 F 0.4239(9) 1.2623(6) 0.50014(14) 0.106(2) Uani 0.769(11) 1 d . U P A 1
F2 F 0.2671(6) 1.3171(8) 0.5490(2) 0.125(3) Uani 0.769(11) 1 d . U P A 1
F3 F 0.4666(10) 1.4048(5) 0.5498(2) 0.127(3) Uani 0.769(11) 1 d . U P A 1
F1B F 0.502(2) 1.324(2) 0.5096(7) 0.103(6) Uani 0.231(11) 1 d . U P A 2
F2B F 0.296(3) 1.2333(17) 0.5194(7) 0.111(7) Uani 0.231(11) 1 d . U P A 2
F3B F 0.359(3) 1.3843(18) 0.5586(5) 0.088(6) Uani 0.231(11) 1 d . U P A 2
N1 N 0.5468(3) 0.9248(2) 0.71602(8) 0.0263(5) Uani 1 1 d . U . . .
H1N H 0.543(4) 0.990(3) 0.7295(12) 0.039 Uiso 1 1 d . U . . .
S1 S 0.57838(8) 0.81777(6) 0.75655(2) 0.02904(17) Uani 1 1 d . U . . .
O1 O 0.7282(2) 0.7906(2) 0.75819(8) 0.0418(5) Uani 1 1 d . U . . .
O2 O 0.4824(3) 0.71632(18) 0.74805(8) 0.0442(6) Uani 1 1 d . U . . .
N2 N 0.5333(3) 0.8831(2) 0.80501(8) 0.0359(6) Uani 1 1 d . U . . .
C9 C 0.6324(4) 0.9736(3) 0.82518(12) 0.0503(9) Uani 1 1 d . U . . .
H9A H 0.617634 0.977768 0.859109 0.075 Uiso 1 1 calc R U . . .
H9B H 0.614338 1.055611 0.811365 0.075 Uiso 1 1 calc R U . . .
H9C H 0.732022 0.948365 0.818625 0.075 Uiso 1 1 calc R U . . .
C10 C 0.3815(4) 0.9015(5) 0.81537(15) 0.0679(12) Uani 1 1 d . U . . .
H10A H 0.349770 0.981338 0.802409 0.102 Uiso 1 1 calc R U . . .
H10B H 0.367227 0.901515 0.849360 0.102 Uiso 1 1 calc R U . . .
H10C H 0.325095 0.833992 0.801338 0.102 Uiso 1 1 calc R U . . .
C11 C 0.7940(3) 0.9605(3) 0.68458(11) 0.0298(6) Uani 1 1 d . U . . .
O3 O 0.8010(2) 1.05075(18) 0.71605(8) 0.0341(5) Uani 1 1 d . U . . .
O4 O 0.8942(2) 0.9130(2) 0.66486(8) 0.0440(6) Uani 1 1 d . U . . .
C12 C 0.9407(3) 1.1150(3) 0.72649(12) 0.0402(8) Uani 1 1 d . U . . .
C13 C 0.8998(4) 1.1991(3) 0.76691(13) 0.0527(9) Uani 1 1 d . U . . .
H13A H 0.867899 1.148297 0.793462 0.079 Uiso 1 1 calc R U . . .
H13B H 0.821385 1.254538 0.757226 0.079 Uiso 1 1 calc R U . . .
H13C H 0.983723 1.248759 0.776202 0.079 Uiso 1 1 calc R U . . .
C14 C 0.9834(4) 1.1875(4) 0.68341(14) 0.0542(9) Uani 1 1 d . U . . .
H14A H 0.903181 1.241055 0.673762 0.081 Uiso 1 1 calc R U . . .
H14B H 1.006874 1.129578 0.658024 0.081 Uiso 1 1 calc R U . . .
H14C H 1.067992 1.238933 0.690466 0.081 Uiso 1 1 calc R U . . .
C15 C 1.0558(4) 1.0240(3) 0.74208(18) 0.0634(12) Uani 1 1 d . U . . .
H15A H 1.088320 0.974922 0.715156 0.095 Uiso 1 1 calc R U . . .
H15B H 1.015792 0.968203 0.765933 0.095 Uiso 1 1 calc R U . . .
H15C H 1.137641 1.069821 0.755251 0.095 Uiso 1 1 calc R U . . .
C16 C 0.6350(3) 0.7957(3) 0.64893(10) 0.0308(6) Uani 1 1 d . U . . .
H16 H 0.648(4) 0.732(3) 0.6738(12) 0.046 Uiso 1 1 d . U . . .
B1 B 0.7670(4) 0.7664(4) 0.61549(13) 0.0386(9) Uani 1 1 d . U . . .
O5 O 0.7970(2) 0.8220(3) 0.57379(8) 0.0506(6) Uani 1 1 d . U . . .
O6 O 0.8465(3) 0.6609(3) 0.62276(8) 0.0569(7) Uani 1 1 d . U . . .
C17 C 0.4913(4) 0.7695(3) 0.62408(13) 0.0431(8) Uani 1 1 d . U . . .
H17A H 0.479980 0.827000 0.597702 0.065 Uiso 1 1 calc R U . . .
H17B H 0.411558 0.781186 0.646164 0.065 Uiso 1 1 calc R U . . .
H17C H 0.490731 0.683688 0.612502 0.065 Uiso 1 1 calc R U . . .
C18 C 0.9294(5) 0.7651(5) 0.55586(13) 0.0662(11) Uani 1 1 d . U . . .
C19 C 0.9267(5) 0.6375(4) 0.57976(15) 0.0715(12) Uani 1 1 d . U . . .
C20 C 0.9236(6) 0.7648(6) 0.50286(14) 0.0959(18) Uani 1 1 d . U . . .
H20A H 0.912483 0.850294 0.491470 0.144 Uiso 1 1 calc R U . . .
H20B H 0.841493 0.714579 0.492394 0.144 Uiso 1 1 calc R U . . .
H20C H 1.013214 0.729383 0.490421 0.144 Uiso 1 1 calc R U . . .
C21 C 1.0547(5) 0.8483(6) 0.57167(19) 0.102(2) Uani 1 1 d . U . . .
H21A H 1.059673 0.848809 0.605938 0.152 Uiso 1 1 calc R U . . .
H21B H 1.039025 0.933241 0.560283 0.152 Uiso 1 1 calc R U . . .
H21C H 1.145373 0.815985 0.558897 0.152 Uiso 1 1 calc R U . . .
C22 C 0.8376(8) 0.5415(6) 0.5528(2) 0.120(2) Uani 1 1 d . U . . .
H22A H 0.739876 0.573729 0.547769 0.181 Uiso 1 1 calc R U . . .
H22B H 0.832612 0.464021 0.570782 0.181 Uiso 1 1 calc R U . . .
H22C H 0.883225 0.525213 0.522422 0.181 Uiso 1 1 calc R U . . .
C23 C 1.0732(7) 0.5852(7) 0.5930(2) 0.139(3) Uani 1 1 d . U . . .
H23A H 1.060810 0.503409 0.607592 0.208 Uiso 1 1 calc R U . . .
H23B H 1.120761 0.641635 0.615049 0.208 Uiso 1 1 calc R U . . .
H23C H 1.132664 0.576759 0.564773 0.208 Uiso 1 1 calc R U . . .

loop_
_atom_site_aniso_label
_atom_site_aniso_U_11
_atom_site_aniso_U_22
_atom_site_aniso_U_33
_atom_site_aniso_U_23
_atom_site_aniso_U_13
_atom_site_aniso_U_12
C1 0.0250(13) 0.0255(14) 0.0261(13) 0.0001(11) -0.0013(12) -0.0011(11)
C2 0.0316(15) 0.0298(14) 0.0269(13) 0.0002(11) -0.0019(14) 0.0002(13)
C3 0.0411(19) 0.050(2) 0.0462(19) 0.0156(16) 0.0067(16) 0.0085(16)
C4 0.066(2) 0.058(2) 0.0419(18) 0.0196(17) 0.0087(19) 0.0060(19)
C5 0.065(2) 0.0421(19) 0.0360(16) 0.0060(15) -0.0069(17) 0.0126(17)
C6 0.0441(19) 0.059(2) 0.0450(19) 0.0062(16) -0.0088(16) 0.0168(16)
C7 0.0356(17) 0.0466(19) 0.0362(16) 0.0069(14) -0.0008(15) 0.0027(15)
C8 0.099(4) 0.069(3) 0.050(2) 0.015(2) -0.011(3) 0.024(3)
F1 0.163(6) 0.113(4) 0.0412(19) 0.014(2) -0.020(3) 0.049(4)
F2 0.097(3) 0.151(6) 0.126(5) 0.073(4) -0.006(3) 0.063(4)
F3 0.185(6) 0.062(3) 0.135(5) 0.051(3) -0.061(5) -0.013(3)
F1B 0.127(10) 0.115(11) 0.068(9) 0.057(8) 0.022(7) 0.032(8)
F2B 0.130(11) 0.102(10) 0.100(10) 0.027(7) -0.063(8) 0.013(8)
F3B 0.120(11) 0.070(8) 0.073(7) 0.011(6) -0.011(8) 0.048(8)
N1 0.0278(13) 0.0248(12) 0.0264(12) 0.0010(9) -0.0001(10) 0.0015(10)
S1 0.0327(3) 0.0275(3) 0.0269(3) 0.0024(3) -0.0016(3) -0.0009(3)
O1 0.0401(12) 0.0440(13) 0.0413(12) 0.0069(10) -0.0038(11) 0.0112(10)
O2 0.0597(14) 0.0322(11) 0.0405(13) 0.0003(10) -0.0022(11) -0.0158(10)
N2 0.0424(15) 0.0380(14) 0.0273(13) -0.0007(11) -0.0003(12) -0.0023(12)
C9 0.066(2) 0.045(2) 0.0403(19) -0.0080(15) -0.0105(18) -0.0054(18)
C10 0.049(2) 0.098(3) 0.057(2) -0.016(2) 0.018(2) 0.001(2)
C11 0.0263(14) 0.0251(14) 0.0380(16) 0.0037(12) -0.0028(13) -0.0024(12)
O3 0.0271(11) 0.0298(11) 0.0454(12) -0.0067(9) -0.0041(10) -0.0066(8)
O4 0.0272(12) 0.0486(13) 0.0562(13) -0.0112(11) 0.0027(11) 0.0016(10)
C12 0.0328(16) 0.0265(15) 0.061(2) 0.0054(14) -0.0172(16) -0.0093(13)
C13 0.061(2) 0.0352(18) 0.061(2) -0.0073(15) -0.0203(19) -0.0130(17)
C14 0.0427(19) 0.049(2) 0.071(2) 0.006(2) -0.0050(18) -0.0148(18)
C15 0.046(2) 0.0363(17) 0.107(3) 0.004(2) -0.035(2) -0.0010(15)
C16 0.0362(16) 0.0294(16) 0.0268(14) -0.0021(12) -0.0013(13) -0.0028(12)
B1 0.038(2) 0.044(2) 0.0331(18) -0.0074(16) -0.0018(17) 0.0045(16)
O5 0.0446(13) 0.0711(17) 0.0360(12) 0.0041(13) 0.0080(11) 0.0134(13)
O6 0.0692(17) 0.0568(16) 0.0448(13) -0.0057(12) 0.0057(13) 0.0291(14)
C17 0.0422(19) 0.0433(19) 0.0437(19) -0.0088(15) -0.0046(16) -0.0126(15)
C18 0.050(2) 0.108(3) 0.0398(19) -0.014(2) 0.009(2) 0.020(2)
C19 0.070(3) 0.087(3) 0.057(2) -0.023(2) 0.006(2) 0.035(2)
C20 0.080(3) 0.169(5) 0.038(2) -0.012(3) 0.016(2) 0.022(4)
C21 0.054(3) 0.158(6) 0.092(4) -0.041(4) 0.024(3) -0.012(3)
C22 0.162(6) 0.095(4) 0.105(4) -0.058(4) 0.022(4) 0.012(4)
C23 0.115(5) 0.214(8) 0.087(4) 0.001(4) 0.014(4) 0.116(5)

loop_
_atom_type_symbol
_atom_type_description
_atom_type_scat_dispersion_real
_atom_type_scat_dispersion_imag
_atom_type_scat_source
C C 0.0033 0.0016 'International Tables Vol C Tables 4.2.6.8 and 6.1.1.4'
H H 0.0000 0.0000 'International Tables Vol C Tables 4.2.6.8 and 6.1.1.4'
B B 0.0013 0.0007 'International Tables Vol C Tables 4.2.6.8 and 6.1.1.4'
N N 0.0061 0.0033 'International Tables Vol C Tables 4.2.6.8 and 6.1.1.4'
O O 0.0106 0.0060 'International Tables Vol C Tables 4.2.6.8 and 6.1.1.4'
F F 0.0171 0.0103 'International Tables Vol C Tables 4.2.6.8 and 6.1.1.4'
S S 0.1246 0.1234 'International Tables Vol C Tables 4.2.6.8 and 6.1.1.4'

loop_
_geom_angle_atom_site_label_1
_geom_angle_atom_site_label_2
_geom_angle_atom_site_label_3
_geom_angle
N1 C1 C2 107.3(2)
N1 C1 C11 110.8(2)
C2 C1 C11 107.6(2)
N1 C1 C16 111.1(2)
C2 C1 C16 111.2(2)
C11 C1 C16 108.7(2)
C7 C2 C3 118.3(3)
C7 C2 C1 121.6(3)
C3 C2 C1 120.0(3)
C2 C3 C4 120.4(3)
C2 C3 H3 119.8
C4 C3 H3 119.8
C5 C4 C3 120.3(3)
C5 C4 H4 119.8
C3 C4 H4 119.8
C4 C5 C6 119.8(3)
C4 C5 C8 119.6(4)
C6 C5 C8 120.6(4)
C5 C6 C7 120.5(3)
C5 C6 H6 119.7
C7 C6 H6 119.7
C2 C7 C6 120.5(3)
C2 C7 H7 119.7
C6 C7 H7 119.7
F1 C8 F2 107.0(6)
F1 C8 F3 107.4(6)
F2 C8 F3 102.7(6)
F3B C8 F1B 107.4(14)
F3B C8 F2B 108.1(15)
F1B C8 F2B 103.8(13)
F3B C8 C5 117.5(8)
F1 C8 C5 113.7(4)
F2 C8 C5 114.2(4)
F3 C8 C5 111.0(4)
F1B C8 C5 112.8(8)
F2B C8 C5 106.3(7)
C1 N1 S1 118.78(19)
C1 N1 H1N 115(2)
S1 N1 H1N 106(2)
O1 S1 O2 117.27(14)
O1 S1 N2 108.38(14)
O2 S1 N2 108.55(15)
O1 S1 N1 109.77(13)
O2 S1 N1 107.52(13)
N2 S1 N1 104.61(13)
C10 N2 C9 116.1(3)
C10 N2 S1 119.1(2)
C9 N2 S1 117.9(2)
N2 C9 H9A 109.5
N2 C9 H9B 109.5
H9A C9 H9B 109.5
N2 C9 H9C 109.5
H9A C9 H9C 109.5
H9B C9 H9C 109.5
N2 C10 H10A 109.5
N2 C10 H10B 109.5
H10A C10 H10B 109.5
N2 C10 H10C 109.5
H10A C10 H10C 109.5
H10B C10 H10C 109.5
O4 C11 O3 126.4(3)
O4 C11 C1 121.9(3)
O3 C11 C1 111.7(2)
C11 O3 C12 121.0(2)
O3 C12 C14 107.6(3)
O3 C12 C15 111.7(2)
C14 C12 C15 112.9(3)
O3 C12 C13 102.2(3)
C14 C12 C13 112.3(3)
C15 C12 C13 109.7(3)
C12 C13 H13A 109.5
C12 C13 H13B 109.5
H13A C13 H13B 109.5
C12 C13 H13C 109.5
H13A C13 H13C 109.5
H13B C13 H13C 109.5
C12 C14 H14A 109.5
C12 C14 H14B 109.5
H14A C14 H14B 109.5
C12 C14 H14C 109.5
H14A C14 H14C 109.5
H14B C14 H14C 109.5
C12 C15 H15A 109.5
C12 C15 H15B 109.5
H15A C15 H15B 109.5
C12 C15 H15C 109.5
H15A C15 H15C 109.5
H15B C15 H15C 109.5
C17 C16 C1 112.1(3)
C17 C16 B1 110.8(3)
C1 C16 B1 116.1(3)
C17 C16 H16 108(2)
C1 C16 H16 107.4(19)
B1 C16 H16 102(2)
O5 B1 O6 112.7(3)
O5 B1 C16 126.8(3)
O6 B1 C16 119.3(3)
B1 O5 C18 107.1(3)
B1 O6 C19 106.9(3)
C16 C17 H17A 109.5
C16 C17 H17B 109.5
H17A C17 H17B 109.5
C16 C17 H17C 109.5
H17A C17 H17C 109.5
H17B C17 H17C 109.5
O5 C18 C20 108.7(4)
O5 C18 C19 101.8(3)
C20 C18 C19 116.3(4)
O5 C18 C21 106.8(3)
C20 C18 C21 108.8(4)
C19 C18 C21 113.8(4)
O6 C19 C23 108.1(4)
O6 C19 C22 105.5(4)
C23 C19 C22 111.0(5)
O6 C19 C18 103.2(3)
C23 C19 C18 115.3(5)
C22 C19 C18 112.8(4)
C18 C20 H20A 109.5
C18 C20 H20B 109.5
H20A C20 H20B 109.5
C18 C20 H20C 109.5
H20A C20 H20C 109.5
H20B C20 H20C 109.5
C18 C21 H21A 109.5
C18 C21 H21B 109.5
H21A C21 H21B 109.5
C18 C21 H21C 109.5
H21A C21 H21C 109.5
H21B C21 H21C 109.5
C19 C22 H22A 109.5
C19 C22 H22B 109.5
H22A C22 H22B 109.5
C19 C22 H22C 109.5
H22A C22 H22C 109.5
H22B C22 H22C 109.5
C19 C23 H23A 109.5
C19 C23 H23B 109.5
H23A C23 H23B 109.5
C19 C23 H23C 109.5
H23A C23 H23C 109.5
H23B C23 H23C 109.5

loop_
_geom_bond_atom_site_label_1
_geom_bond_atom_site_label_2
_geom_bond_distance
C1 N1 1.481(4)
C1 C2 1.539(4)
C1 C11 1.545(4)
C1 C16 1.555(4)
C2 C7 1.385(5)
C2 C3 1.388(4)
C3 C4 1.395(5)
C3 H3 0.9500
C4 C5 1.363(5)
C4 H4 0.9500
C5 C6 1.369(5)
C5 C8 1.500(5)
C6 C7 1.387(4)
C6 H6 0.9500
C7 H7 0.9500
C8 F3B 1.153(15)
C8 F1 1.295(6)
C8 F2 1.316(7)
C8 F3 1.340(7)
C8 F1B 1.360(16)
C8 F2B 1.382(18)
N1 S1 1.658(2)
N1 H1N 0.80(3)
S1 O1 1.420(2)
S1 O2 1.428(2)
S1 N2 1.608(3)
N2 C10 1.451(5)
N2 C9 1.457(4)
C9 H9A 0.9800
C9 H9B 0.9800
C9 H9C 0.9800
C10 H10A 0.9800
C10 H10B 0.9800
C10 H10C 0.9800
C11 O4 1.200(4)
C11 O3 1.324(4)
O3 C12 1.497(3)
C12 C14 1.510(5)
C12 C15 1.514(4)
C12 C13 1.515(5)
C13 H13A 0.9800
C13 H13B 0.9800
C13 H13C 0.9800
C14 H14A 0.9800
C14 H14B 0.9800
C14 H14C 0.9800
C15 H15A 0.9800
C15 H15B 0.9800
C15 H15C 0.9800
C16 C17 1.535(4)
C16 B1 1.583(5)
C16 H16 0.99(4)
B1 O5 1.362(4)
B1 O6 1.368(5)
O5 C18 1.464(4)
O6 C19 1.457(5)
C17 H17A 0.9800
C17 H17B 0.9800
C17 H17C 0.9800
C18 C20 1.515(5)
C18 C19 1.533(7)
C18 C21 1.533(7)
C19 C23 1.517(7)
C19 C22 1.530(7)
C20 H20A 0.9800
C20 H20B 0.9800
C20 H20C 0.9800
C21 H21A 0.9800
C21 H21B 0.9800
C21 H21C 0.9800
C22 H22A 0.9800
C22 H22B 0.9800
C22 H22C 0.9800
C23 H23A 0.9800
C23 H23B 0.9800
C23 H23C 0.9800

loop_
_geom_hbond_atom_site_label_D
_geom_hbond_atom_site_label_H
_geom_hbond_atom_site_label_A
_geom_hbond_distance_DH
_geom_hbond_distance_HA
_geom_hbond_distance_DA
_geom_hbond_angle_DHA
_geom_hbond_site_symmetry_A
_geom_hbond_publ_flag
N1 H1N O2 0.80(3) 2.53(4) 3.308(3) 165(3) 3_656 yes

loop_
_geom_torsion_atom_site_label_1
_geom_torsion_atom_site_label_2
_geom_torsion_atom_site_label_3
_geom_torsion_atom_site_label_4
_geom_torsion
N1 C1 C2 C7 -22.7(4)
C11 C1 C2 C7 -142.0(3)
C16 C1 C2 C7 99.1(3)
N1 C1 C2 C3 160.0(3)
C11 C1 C2 C3 40.8(4)
C16 C1 C2 C3 -78.2(3)
C7 C2 C3 C4 -1.4(5)
C1 C2 C3 C4 176.0(3)
C2 C3 C4 C5 1.0(6)
C3 C4 C5 C6 0.1(6)
C3 C4 C5 C8 179.6(4)
C4 C5 C6 C7 -0.7(6)
C8 C5 C6 C7 179.8(4)
C3 C2 C7 C6 0.8(5)
C1 C2 C7 C6 -176.5(3)
C5 C6 C7 C2 0.3(5)
C4 C5 C8 F3B -122.7(18)
C6 C5 C8 F3B 56.8(19)
C4 C5 C8 F1 52.3(8)
C6 C5 C8 F1 -128.2(7)
C4 C5 C8 F2 175.5(6)
C6 C5 C8 F2 -5.0(8)
C4 C5 C8 F3 -68.9(7)
C6 C5 C8 F3 110.6(7)
C4 C5 C8 F1B 3.1(15)
C6 C5 C8 F1B -177.4(14)
C4 C5 C8 F2B 116.2(13)
C6 C5 C8 F2B -64.3(13)
C2 C1 N1 S1 175.53(18)
C11 C1 N1 S1 -67.3(3)
C16 C1 N1 S1 53.7(3)
C1 N1 S1 O1 34.1(2)
C1 N1 S1 O2 -94.5(2)
C1 N1 S1 N2 150.2(2)
O1 S1 N2 C10 -169.9(3)
O2 S1 N2 C10 -41.5(3)
N1 S1 N2 C10 73.1(3)
O1 S1 N2 C9 40.2(3)
O2 S1 N2 C9 168.6(2)
N1 S1 N2 C9 -76.9(3)
N1 C1 C11 O4 142.9(3)
C2 C1 C11 O4 -100.0(3)
C16 C1 C11 O4 20.5(4)
N1 C1 C11 O3 -40.1(3)
C2 C1 C11 O3 76.9(3)
C16 C1 C11 O3 -162.6(2)
O4 C11 O3 C12 7.3(5)
C1 C11 O3 C12 -169.4(2)
C11 O3 C12 C14 67.1(3)
C11 O3 C12 C15 -57.3(4)
C11 O3 C12 C13 -174.6(3)
N1 C1 C16 C17 73.9(3)
C2 C1 C16 C17 -45.6(3)
C11 C1 C16 C17 -163.9(2)
N1 C1 C16 B1 -157.4(3)
C2 C1 C16 B1 83.1(3)
C11 C1 C16 B1 -35.2(3)
C17 C16 B1 O5 61.3(5)
C1 C16 B1 O5 -68.0(4)
C17 C16 B1 O6 -105.1(4)
C1 C16 B1 O6 125.6(3)
O6 B1 O5 C18 -13.1(4)
C16 B1 O5 C18 179.7(3)
O5 B1 O6 C19 -6.1(4)
C16 B1 O6 C19 162.2(3)
B1 O5 C18 C20 148.5(4)
B1 O5 C18 C19 25.3(4)
B1 O5 C18 C21 -94.3(4)
B1 O6 C19 C23 144.1(5)
B1 O6 C19 C22 -97.1(4)
B1 O6 C19 C18 21.5(4)
O5 C18 C19 O6 -28.0(4)
C20 C18 C19 O6 -146.0(4)
C21 C18 C19 O6 86.4(4)
O5 C18 C19 C23 -145.7(4)
C20 C18 C19 C23 96.4(5)
C21 C18 C19 C23 -31.2(5)
O5 C18 C19 C22 85.3(4)
C20 C18 C19 C22 -32.6(6)
C21 C18 C19 C22 -160.2(4)
